data_4072451
loop_
_publ_author_name
'Shaver, Alan'
'El Mouatassim, Bouchra'
'Mortini, Florent'
'B\'elanger-Gari\'epy, Francine'
'Lough, Alan'

_publ_section_title
;
 Reactions of (\h5-C5Me5)Ir(PMe3)(SH)2and (\h5-C5Me5)Ir(PMe3)(SH)(H) with
 Thionylaniline (PhNSO) to Give Novel Iridium S3O and S2O Complexes
;
_journal_issue 17
_journal_name_full Organometallics
_journal_page_first 4229
_journal_paper_doi 10.1021/om060399l
_journal_volume 26
_journal_year 2007
_chemical_formula_sum 'C13 H24 Ir O P S3'
_chemical_formula_weight 515.67
_chemical_name_systematic
; 
 ? 
;
_space_group_IT_number 14
_symmetry_space_group_name_Hall '-P 2ybc'
_symmetry_space_group_name_H-M 'P 1 21/c 1'
_atom_sites_solution_hydrogens geom
_atom_sites_solution_primary direct
_atom_sites_solution_secondary difmap
_audit_creation_method SHELXL-97
_cell_angle_alpha 90.00
_cell_angle_beta 99.724(11)
_cell_angle_gamma 90.00
_cell_formula_units_Z 4
_cell_length_a 12.5674(14)
_cell_length_b 8.5789(10)
_cell_length_c 16.8698(18)
_cell_measurement_temperature 293(2)
_cell_volume 1792.7(4)
_computing_structure_refinement 'SHELXL-97 (Sheldrick, 1997)'
_computing_structure_solution 'SHELXS-97 (Sheldrick, 1990)'
_diffrn_ambient_temperature 293(2)
_diffrn_measured_fraction_theta_full 1.000
_diffrn_measured_fraction_theta_max 1.000
_diffrn_radiation_monochromator graphite
_diffrn_radiation_source 'fine-focus sealed tube'
_diffrn_radiation_type MoK\a
_diffrn_radiation_wavelength 0.71073
_diffrn_reflns_av_R_equivalents 0.0453
_diffrn_reflns_av_sigmaI/netI 0.0327
_diffrn_reflns_limit_h_max 15
_diffrn_reflns_limit_h_min -15
_diffrn_reflns_limit_k_max 10
_diffrn_reflns_limit_k_min -10
_diffrn_reflns_limit_l_max 20
_diffrn_reflns_limit_l_min -20
_diffrn_reflns_number 13598
_diffrn_reflns_theta_full 26.00
_diffrn_reflns_theta_max 26.00
_diffrn_reflns_theta_min 2.45
_exptl_absorpt_coefficient_mu 7.877
_exptl_crystal_density_diffrn 1.911
_exptl_crystal_density_method 'not measured'
_exptl_crystal_F_000 1000
_refine_diff_density_max 1.186
_refine_diff_density_min -1.155
_refine_diff_density_rms 0.116
_refine_ls_extinction_method none
_refine_ls_goodness_of_fit_ref 1.082
_refine_ls_hydrogen_treatment mixed
_refine_ls_matrix_type full
_refine_ls_number_parameters 187
_refine_ls_number_reflns 3527
_refine_ls_number_restraints 5
_refine_ls_restrained_S_all 1.085
_refine_ls_R_factor_all 0.0399
_refine_ls_R_factor_gt 0.0290
_refine_ls_shift/su_max 0.001
_refine_ls_shift/su_mean 0.000
_refine_ls_structure_factor_coef Fsqd
_refine_ls_weighting_details 'calc w=1/[\s^2^(Fo^2^)+(0.0240P)^2^+3.3223P] where P=(Fo^2^+2Fc^2^)/3'
_refine_ls_weighting_scheme calc
_refine_ls_wR_factor_gt 0.0606
_refine_ls_wR_factor_ref 0.0640
_reflns_number_gt 2956
_reflns_number_total 3527
_reflns_threshold_expression >2sigma(I)
_cod_data_source_file om060399l-file001.cif
_cod_data_source_block shav55
_cod_original_cell_volume 1792.7(3)
_cod_database_code 4072451

loop_
_symmetry_equiv_pos_as_xyz
'x, y, z'
'-x, y+1/2, -z+1/2'
'-x, -y, -z'
'x, -y-1/2, z-1/2'

loop_
_atom_site_label
_atom_site_type_symbol
_atom_site_fract_x
_atom_site_fract_y
_atom_site_fract_z
_atom_site_U_iso_or_equiv
_atom_site_adp_type
_atom_site_occupancy
_atom_site_symmetry_multiplicity
_atom_site_calc_flag
_atom_site_refinement_flags
_atom_site_disorder_assembly
_atom_site_disorder_group
Ir Ir 0.756485(17) 0.61753(2) 0.116679(11) 0.03106(7) Uani 1 1 d . A .
S1 S 0.80950(14) 0.6091(2) 0.25790(8) 0.0505(4) Uani 1 1 d D . .
S3 S 0.65897(14) 0.39578(18) 0.14528(10) 0.0496(4) Uani 1 1 d D . .
S2 S 0.77503(19) 0.3669(3) 0.25048(14) 0.0608(8) Uani 0.803(7) 1 d PD A -1
O2 O 0.7275(7) 0.3179(10) 0.3214(4) 0.102(3) Uani 0.803(7) 1 d PD A -1
S2' S 0.7139(8) 0.4160(11) 0.2757(5) 0.0608(8) Uani 0.20 1 d PD A -2
O2' O 0.774(2) 0.281(2) 0.3067(15) 0.102(3) Uani 0.20 1 d PD A -2
P P 0.61425(15) 0.7671(2) 0.13722(10) 0.0496(4) Uani 1 1 d . . .
C1 C 0.5392(7) 0.7078(10) 0.2158(5) 0.073(2) Uani 1 1 d . A .
H1A H 0.5874 0.7028 0.2664 0.110 Uiso 1 1 calc R . .
H1B H 0.5076 0.6072 0.2030 0.110 Uiso 1 1 calc R . .
H1C H 0.4833 0.7824 0.2193 0.110 Uiso 1 1 calc R . .
C2 C 0.5074(7) 0.7828(13) 0.0493(5) 0.093(3) Uani 1 1 d . A .
H2A H 0.4537 0.8555 0.0604 0.140 Uiso 1 1 calc R . .
H2B H 0.4747 0.6825 0.0374 0.140 Uiso 1 1 calc R . .
H2C H 0.5376 0.8186 0.0040 0.140 Uiso 1 1 calc R . .
C3 C 0.6492(8) 0.9670(9) 0.1642(6) 0.091(3) Uani 1 1 d . A .
H3A H 0.6761 1.0171 0.1206 0.137 Uiso 1 1 calc R . .
H3B H 0.7039 0.9688 0.2114 0.137 Uiso 1 1 calc R . .
H3C H 0.5863 1.0212 0.1748 0.137 Uiso 1 1 calc R . .
C4 C 0.8939(5) 0.7397(8) 0.0798(3) 0.0469(15) Uani 1 1 d . . .
C5 C 0.8054(5) 0.7478(7) 0.0153(3) 0.0423(14) Uani 1 1 d . A .
C6 C 0.7766(5) 0.5938(7) -0.0104(3) 0.0432(14) Uani 1 1 d . . .
C7 C 0.8541(6) 0.4900(7) 0.0355(4) 0.0479(15) Uani 1 1 d . A .
C8 C 0.9244(5) 0.5802(8) 0.0907(4) 0.0479(15) Uani 1 1 d . A .
C40 C 0.9548(7) 0.8790(10) 0.1201(5) 0.076(2) Uani 1 1 d . A .
H40A H 1.0006 0.9213 0.0853 0.113 Uiso 1 1 calc R . .
H40B H 0.9981 0.8467 0.1698 0.113 Uiso 1 1 calc R . .
H40C H 0.9043 0.9570 0.1308 0.113 Uiso 1 1 calc R . .
C50 C 0.7594(7) 0.8945(8) -0.0260(4) 0.067(2) Uani 1 1 d . . .
H50A H 0.7909 0.9118 -0.0733 0.101 Uiso 1 1 calc R A .
H50B H 0.7755 0.9813 0.0100 0.101 Uiso 1 1 calc R . .
H50C H 0.6826 0.8840 -0.0409 0.101 Uiso 1 1 calc R . .
C60 C 0.6942(7) 0.5488(10) -0.0825(4) 0.070(2) Uani 1 1 d . A .
H60A H 0.6277 0.6026 -0.0806 0.105 Uiso 1 1 calc R . .
H60B H 0.6820 0.4384 -0.0819 0.105 Uiso 1 1 calc R . .
H60C H 0.7204 0.5767 -0.1308 0.105 Uiso 1 1 calc R . .
C70 C 0.8563(8) 0.3163(8) 0.0251(5) 0.078(3) Uani 1 1 d . . .
H70A H 0.8245 0.2897 -0.0290 0.117 Uiso 1 1 calc R A .
H70B H 0.8160 0.2677 0.0620 0.117 Uiso 1 1 calc R . .
H70C H 0.9296 0.2803 0.0358 0.117 Uiso 1 1 calc R . .
C80 C 1.0199(6) 0.5208(12) 0.1502(5) 0.081(3) Uani 1 1 d . . .
H80A H 1.0125 0.4107 0.1577 0.121 Uiso 1 1 calc R A .
H80B H 1.0223 0.5732 0.2008 0.121 Uiso 1 1 calc R . .
H80C H 1.0855 0.5410 0.1298 0.121 Uiso 1 1 calc R . .

loop_
_atom_site_aniso_label
_atom_site_aniso_U_11
_atom_site_aniso_U_22
_atom_site_aniso_U_33
_atom_site_aniso_U_23
_atom_site_aniso_U_13
_atom_site_aniso_U_12
Ir 0.03686(12) 0.02985(11) 0.02710(10) 0.00076(9) 0.00729(7) -0.00244(10)
S1 0.0542(9) 0.0664(10) 0.0299(7) 0.0000(7) 0.0046(6) -0.0098(9)
S3 0.0559(9) 0.0418(9) 0.0516(8) 0.0049(7) 0.0106(7) -0.0129(8)
S2 0.0594(15) 0.0597(15) 0.0621(13) 0.0262(11) 0.0068(10) 0.0062(11)
O2 0.112(8) 0.122(7) 0.067(4) 0.047(4) 0.003(4) -0.026(6)
S2' 0.0594(15) 0.0597(15) 0.0621(13) 0.0262(11) 0.0068(10) 0.0062(11)
O2' 0.112(8) 0.122(7) 0.067(4) 0.047(4) 0.003(4) -0.026(6)
P 0.0529(10) 0.0456(9) 0.0536(9) 0.0073(7) 0.0192(8) 0.0117(8)
C1 0.069(5) 0.086(6) 0.076(5) 0.009(4) 0.043(4) 0.022(5)
C2 0.065(6) 0.124(8) 0.090(6) 0.038(6) 0.011(5) 0.030(6)
C3 0.123(8) 0.047(5) 0.116(7) -0.008(4) 0.054(6) 0.019(5)
C4 0.053(4) 0.053(4) 0.039(3) -0.003(3) 0.019(3) -0.018(3)
C5 0.055(4) 0.042(3) 0.033(3) 0.004(2) 0.016(3) -0.003(3)
C6 0.053(4) 0.046(4) 0.033(3) -0.002(2) 0.014(3) -0.012(3)
C7 0.060(4) 0.042(3) 0.049(3) -0.004(3) 0.031(3) -0.002(3)
C8 0.044(4) 0.062(4) 0.042(3) 0.009(3) 0.020(3) 0.006(3)
C40 0.077(5) 0.080(6) 0.073(5) -0.019(4) 0.021(4) -0.035(5)
C50 0.102(6) 0.053(4) 0.048(4) 0.020(3) 0.019(4) 0.001(4)
C60 0.075(5) 0.089(5) 0.044(4) -0.021(4) 0.005(3) -0.016(4)
C70 0.111(7) 0.040(4) 0.099(6) -0.006(4) 0.060(5) 0.005(4)
C80 0.051(5) 0.125(8) 0.069(5) 0.032(5) 0.019(4) 0.029(5)

loop_
_atom_type_symbol
_atom_type_description
_atom_type_scat_dispersion_real
_atom_type_scat_dispersion_imag
_atom_type_scat_source
C C 0.0033 0.0016 'International Tables Vol C Tables 4.2.6.8 and 6.1.1.4'
H H 0.0000 0.0000 'International Tables Vol C Tables 4.2.6.8 and 6.1.1.4'
O O 0.0106 0.0060 'International Tables Vol C Tables 4.2.6.8 and 6.1.1.4'
P P 0.1023 0.0942 'International Tables Vol C Tables 4.2.6.8 and 6.1.1.4'
S S 0.1246 0.1234 'International Tables Vol C Tables 4.2.6.8 and 6.1.1.4'
Ir Ir -1.4442 7.9887 'International Tables Vol C Tables 4.2.6.8 and 6.1.1.4'

loop_
_geom_angle_atom_site_label_1
_geom_angle_atom_site_label_2
_geom_angle_atom_site_label_3
_geom_angle
C4 Ir C6 63.0(2)
C4 Ir C5 37.6(2)
C6 Ir C5 37.4(2)
C4 Ir C8 37.4(2)
C6 Ir C8 62.2(2)
C5 Ir C8 61.9(2)
C4 Ir C7 61.9(2)
C6 Ir C7 37.6(2)
C5 Ir C7 61.8(2)
C8 Ir C7 36.2(2)
C4 Ir P 116.70(19)
C6 Ir P 114.93(18)
C5 Ir P 99.25(17)
C8 Ir P 153.83(18)
C7 Ir P 152.04(19)
C4 Ir S3 154.64(19)
C6 Ir S3 105.83(15)
C5 Ir S3 141.90(16)
C8 Ir S3 117.53(17)
C7 Ir S3 95.01(16)
P Ir S3 88.57(6)
C4 Ir S1 101.45(16)
C6 Ir S1 156.32(18)
C5 Ir S1 136.53(17)
C8 Ir S1 94.48(16)
C7 Ir S1 120.32(18)
P Ir S1 87.63(6)
S3 Ir S1 80.61(6)
S2' S1 S2 28.2(3)
S2' S1 Ir 95.6(3)
S2 S1 Ir 87.16(8)
S2 S3 S2' 27.5(3)
S2 S3 Ir 87.57(9)
S2' S3 Ir 93.1(2)
O2 S2 S3 113.3(3)
O2 S2 S1 109.6(4)
S3 S2 S1 92.28(10)
O2' S2' S1 114.3(12)
O2' S2' S3 111.0(12)
S1 S2' S3 90.6(3)
C3 P C1 102.4(4)
C3 P C2 104.3(5)
C1 P C2 102.2(4)
C3 P Ir 114.2(3)
C1 P Ir 118.0(3)
C2 P Ir 114.0(3)
P C1 H1A 109.5
P C1 H1B 109.5
H1A C1 H1B 109.5
P C1 H1C 109.5
H1A C1 H1C 109.5
H1B C1 H1C 109.5
P C2 H2A 109.5
P C2 H2B 109.5
H2A C2 H2B 109.5
P C2 H2C 109.5
H2A C2 H2C 109.5
H2B C2 H2C 109.5
P C3 H3A 109.5
P C3 H3B 109.5
H3A C3 H3B 109.5
P C3 H3C 109.5
H3A C3 H3C 109.5
H3B C3 H3C 109.5
C5 C4 C8 107.7(5)
C5 C4 C40 125.2(6)
C8 C4 C40 126.5(7)
C5 C4 Ir 71.9(3)
C8 C4 Ir 73.3(3)
C40 C4 Ir 127.6(4)
C6 C5 C4 108.4(5)
C6 C5 C50 125.4(6)
C4 C5 C50 125.8(6)
C6 C5 Ir 71.1(3)
C4 C5 Ir 70.5(3)
C50 C5 Ir 130.1(4)
C5 C6 C7 107.2(5)
C5 C6 C60 126.1(6)
C7 C6 C60 125.7(6)
C5 C6 Ir 71.5(3)
C7 C6 Ir 73.4(3)
C60 C6 Ir 129.0(5)
C8 C7 C6 108.0(5)
C8 C7 C70 127.1(7)
C6 C7 C70 125.0(7)
C8 C7 Ir 71.2(3)
C6 C7 Ir 69.0(3)
C70 C7 Ir 124.8(4)
C7 C8 C4 108.6(6)
C7 C8 C80 126.4(7)
C4 C8 C80 125.0(7)
C7 C8 Ir 72.6(4)
C4 C8 Ir 69.3(3)
C80 C8 Ir 125.6(4)
C4 C40 H40A 109.5
C4 C40 H40B 109.5
H40A C40 H40B 109.5
C4 C40 H40C 109.5
H40A C40 H40C 109.5
H40B C40 H40C 109.5
C5 C50 H50A 109.5
C5 C50 H50B 109.5
H50A C50 H50B 109.5
C5 C50 H50C 109.5
H50A C50 H50C 109.5
H50B C50 H50C 109.5
C6 C60 H60A 109.5
C6 C60 H60B 109.5
H60A C60 H60B 109.5
C6 C60 H60C 109.5
H60A C60 H60C 109.5
H60B C60 H60C 109.5
C7 C70 H70A 109.5
C7 C70 H70B 109.5
H70A C70 H70B 109.5
C7 C70 H70C 109.5
H70A C70 H70C 109.5
H70B C70 H70C 109.5
C8 C80 H80A 109.5
C8 C80 H80B 109.5
H80A C80 H80B 109.5
C8 C80 H80C 109.5
H80A C80 H80C 109.5
H80B C80 H80C 109.5

loop_
_geom_bond_atom_site_label_1
_geom_bond_atom_site_label_2
_geom_bond_distance
Ir C4 2.198(6)
Ir C6 2.211(5)
Ir C5 2.216(5)
Ir C8 2.250(6)
Ir C7 2.268(6)
Ir P 2.2739(17)
Ir S3 2.3566(15)
Ir S1 2.3640(14)
S1 S2' 2.098(9)
S1 S2 2.122(3)
S3 S2 2.113(3)
S3 S2' 2.199(9)
S2 O2 1.486(7)
S2' O2' 1.436(18)
P C3 1.809(8)
P C1 1.824(7)
P C2 1.830(8)
C1 H1A 0.9600
C1 H1B 0.9600
C1 H1C 0.9600
C2 H2A 0.9600
C2 H2B 0.9600
C2 H2C 0.9600
C3 H3A 0.9600
C3 H3B 0.9600
C3 H3C 0.9600
C4 C5 1.421(9)
C4 C8 1.425(9)
C4 C40 1.517(9)
C5 C6 1.419(8)
C5 C50 1.505(9)
C6 C7 1.444(9)
C6 C60 1.508(9)
C7 C8 1.403(9)
C7 C70 1.502(9)
C8 C80 1.517(9)
C40 H40A 0.9600
C40 H40B 0.9600
C40 H40C 0.9600
C50 H50A 0.9600
C50 H50B 0.9600
C50 H50C 0.9600
C60 H60A 0.9600
C60 H60B 0.9600
C60 H60C 0.9600
C70 H70A 0.9600
C70 H70B 0.9600
C70 H70C 0.9600
C80 H80A 0.9600
C80 H80B 0.9600
C80 H80C 0.9600

loop_
_geom_torsion_atom_site_label_1
_geom_torsion_atom_site_label_2
_geom_torsion_atom_site_label_3
_geom_torsion_atom_site_label_4
_geom_torsion
C4 Ir S1 S2' -156.5(4)
C6 Ir S1 S2' -110.3(5)
C5 Ir S1 S2' -172.3(4)
C8 Ir S1 S2' -119.4(3)
C7 Ir S1 S2' -92.5(4)
P Ir S1 S2' 86.8(3)
S3 Ir S1 S2' -2.2(3)
C4 Ir S1 S2 -129.5(2)
C6 Ir S1 S2 -83.4(4)
C5 Ir S1 S2 -145.3(2)
C8 Ir S1 S2 -92.40(19)
C7 Ir S1 S2 -65.5(2)
P Ir S1 S2 113.73(9)
S3 Ir S1 S2 24.79(9)
C4 Ir S3 S2 72.0(4)
C6 Ir S3 S2 131.7(2)
C5 Ir S3 S2 144.0(3)
C8 Ir S3 S2 65.3(2)
C7 Ir S3 S2 95.0(2)
P Ir S3 S2 -112.74(10)
S1 Ir S3 S2 -24.90(9)
C4 Ir S3 S2' 99.0(5)
C6 Ir S3 S2' 158.7(3)
C5 Ir S3 S2' 171.0(4)
C8 Ir S3 S2' 92.2(3)
C7 Ir S3 S2' 122.0(3)
P Ir S3 S2' -85.8(3)
S1 Ir S3 S2' 2.1(3)
S2' S3 S2 O2 38.5(6)
Ir S3 S2 O2 140.1(4)
S2' S3 S2 S1 -74.0(5)
Ir S3 S2 S1 27.59(9)
S2' S1 S2 O2 -35.8(6)
Ir S1 S2 O2 -143.2(4)
S2' S1 S2 S3 79.9(5)
Ir S1 S2 S3 -27.51(9)
S2 S1 S2' O2' 42.4(13)
Ir S1 S2' O2' 115.7(14)
S2 S1 S2' S3 -71.0(5)
Ir S1 S2' S3 2.3(3)
S2 S3 S2' O2' -40.1(13)
Ir S3 S2' O2' -118.7(14)
S2 S3 S2' S1 76.3(5)
Ir S3 S2' S1 -2.3(3)
C4 Ir P C3 -25.8(4)
C6 Ir P C3 -96.7(4)
C5 Ir P C3 -61.0(4)
C8 Ir P C3 -19.5(5)
C7 Ir P C3 -105.5(5)
S3 Ir P C3 156.5(3)
S1 Ir P C3 75.9(3)
C4 Ir P C1 -146.1(4)
C6 Ir P C1 143.0(4)
C5 Ir P C1 178.7(4)
C8 Ir P C1 -139.8(5)
C7 Ir P C1 134.2(5)
S3 Ir P C1 36.2(3)
S1 Ir P C1 -44.5(3)
C4 Ir P C2 94.0(4)
C6 Ir P C2 23.1(4)
C5 Ir P C2 58.8(4)
C8 Ir P C2 100.3(5)
C7 Ir P C2 14.3(5)
S3 Ir P C2 -83.7(4)
S1 Ir P C2 -164.4(4)
C6 Ir C4 C5 36.9(3)
C8 Ir C4 C5 115.6(5)
C7 Ir C4 C5 79.5(4)
P Ir C4 C5 -69.0(4)
S3 Ir C4 C5 105.7(5)
S1 Ir C4 C5 -162.1(3)
C6 Ir C4 C8 -78.7(4)
C5 Ir C4 C8 -115.6(5)
C7 Ir C4 C8 -36.1(4)
P Ir C4 C8 175.4(3)
S3 Ir C4 C8 -9.9(6)
S1 Ir C4 C8 82.3(3)
C6 Ir C4 C40 157.8(8)
C5 Ir C4 C40 120.9(8)
C8 Ir C4 C40 -123.5(8)
C7 Ir C4 C40 -159.6(8)
P Ir C4 C40 51.9(7)
S3 Ir C4 C40 -133.4(6)
S1 Ir C4 C40 -41.2(7)
C8 C4 C5 C6 3.7(6)
C40 C4 C5 C6 174.9(6)
Ir C4 C5 C6 -61.4(4)
C8 C4 C5 C50 -169.0(6)
C40 C4 C5 C50 2.2(10)
Ir C4 C5 C50 125.9(6)
C8 C4 C5 Ir 65.1(4)
C40 C4 C5 Ir -123.7(6)
C4 Ir C5 C6 118.3(5)
C8 Ir C5 C6 80.0(4)
C7 Ir C5 C6 38.8(4)
P Ir C5 C6 -119.4(4)
S3 Ir C5 C6 -19.8(5)
S1 Ir C5 C6 144.3(3)
C6 Ir C5 C4 -118.3(5)
C8 Ir C5 C4 -38.3(4)
C7 Ir C5 C4 -79.5(4)
P Ir C5 C4 122.4(3)
S3 Ir C5 C4 -138.1(3)
S1 Ir C5 C4 26.0(5)
C4 Ir C5 C50 -120.9(8)
C6 Ir C5 C50 120.8(8)
C8 Ir C5 C50 -159.2(7)
C7 Ir C5 C50 159.6(7)
P Ir C5 C50 1.5(6)
S3 Ir C5 C50 101.1(6)
S1 Ir C5 C50 -94.9(6)
C4 C5 C6 C7 -4.2(6)
C50 C5 C6 C7 168.6(6)
Ir C5 C6 C7 -65.2(4)
C4 C5 C6 C60 -173.7(6)
C50 C5 C6 C60 -0.9(10)
Ir C5 C6 C60 125.3(6)
C4 C5 C6 Ir 61.0(4)
C50 C5 C6 Ir -126.3(6)
C4 Ir C6 C5 -37.0(4)
C8 Ir C6 C5 -79.3(4)
C7 Ir C6 C5 -115.2(5)
P Ir C6 C5 71.6(4)
S3 Ir C6 C5 167.5(3)
S1 Ir C6 C5 -89.6(5)
C4 Ir C6 C7 78.2(4)
C5 Ir C6 C7 115.2(5)
C8 Ir C6 C7 35.9(4)
P Ir C6 C7 -173.2(3)
S3 Ir C6 C7 -77.3(3)
S1 Ir C6 C7 25.6(6)
C4 Ir C6 C60 -159.0(7)
C5 Ir C6 C60 -122.0(8)
C8 Ir C6 C60 158.7(7)
C7 Ir C6 C60 122.8(8)
P Ir C6 C60 -50.4(7)
S3 Ir C6 C60 45.5(7)
S1 Ir C6 C60 148.5(5)
C5 C6 C7 C8 3.1(6)
C60 C6 C7 C8 172.6(6)
Ir C6 C7 C8 -60.9(4)
C5 C6 C7 C70 -177.5(6)
C60 C6 C7 C70 -7.9(10)
Ir C6 C7 C70 118.6(6)
C5 C6 C7 Ir 63.9(4)
C60 C6 C7 Ir -126.5(6)
C4 Ir C7 C8 37.3(4)
C6 Ir C7 C8 118.6(5)
C5 Ir C7 C8 80.1(4)
P Ir C7 C8 131.8(4)
S3 Ir C7 C8 -131.8(3)
S1 Ir C7 C8 -49.7(4)
C4 Ir C7 C6 -81.4(4)
C5 Ir C7 C6 -38.5(3)
C8 Ir C7 C6 -118.6(5)
P Ir C7 C6 13.2(6)
S3 Ir C7 C6 109.6(3)
S1 Ir C7 C6 -168.4(3)
C4 Ir C7 C70 159.9(8)
C6 Ir C7 C70 -118.8(8)
C5 Ir C7 C70 -157.3(8)
C8 Ir C7 C70 122.6(8)
P Ir C7 C70 -105.6(7)
S3 Ir C7 C70 -9.2(7)
S1 Ir C7 C70 72.9(7)
C6 C7 C8 C4 -0.8(6)
C70 C7 C8 C4 179.7(6)
Ir C7 C8 C4 -60.3(4)
C6 C7 C8 C80 -178.7(6)
C70 C7 C8 C80 1.9(10)
Ir C7 C8 C80 121.8(6)
C6 C7 C8 Ir 59.5(4)
C70 C7 C8 Ir -119.9(6)
C5 C4 C8 C7 -1.8(6)
C40 C4 C8 C7 -172.8(6)
Ir C4 C8 C7 62.4(4)
C5 C4 C8 C80 176.1(6)
C40 C4 C8 C80 5.1(10)
Ir C4 C8 C80 -119.7(6)
C5 C4 C8 Ir -64.2(4)
C40 C4 C8 Ir 124.8(6)
C4 Ir C8 C7 -118.3(5)
C6 Ir C8 C7 -37.3(3)
C5 Ir C8 C7 -79.8(4)
P Ir C8 C7 -127.6(4)
S3 Ir C8 C7 56.9(4)
S1 Ir C8 C7 138.6(3)
C6 Ir C8 C4 81.1(4)
C5 Ir C8 C4 38.5(3)
C7 Ir C8 C4 118.3(5)
P Ir C8 C4 -9.3(6)
S3 Ir C8 C4 175.2(3)
S1 Ir C8 C4 -103.0(3)
C4 Ir C8 C80 118.9(8)
C6 Ir C8 C80 -160.0(8)
C5 Ir C8 C80 157.4(8)
C7 Ir C8 C80 -122.8(8)
P Ir C8 C80 109.6(7)
S3 Ir C8 C80 -65.9(7)
S1 Ir C8 C80 15.9(7)
